data_4077685
loop_
_publ_author_name
'Murafuji, Toshihiro'
'Nagasue, Masahiro'
'Tashiro, Yoshihiro'
'Sugihara, Yoshikazu'
'Azuma, Nagao'

_publ_section_title
;
 Structural Characteristics of Aryloxybismuthanes Stabilized by
 Hypervalent Bond Formation. Synthesis, Incorporation of 4-Methoxyphenol
 through Hydrogen Bonding, and Crystal Supramolecularity
;
_journal_issue 6
_journal_name_full Organometallics
_journal_page_first 1003
_journal_paper_doi 10.1021/om9908534
_journal_volume 19
_journal_year 2000
_chemical_formula_moiety 'C26 H23 Bi O6 S '
_chemical_formula_sum 'C26 H23 Bi O6 S'
_chemical_formula_weight 672.50
_space_group_IT_number 14
_symmetry_cell_setting monoclinic
_symmetry_Int_Tables_number 14
_symmetry_space_group_name_Hall '-P 2yn'
_symmetry_space_group_name_H-M 'P 1 21/n 1'
_audit_creation_date '16-MAY-98 21:05:50'
_audit_creation_method 'from TEXRAY.INF file'
_cell_angle_alpha 90
_cell_angle_beta 117.71(2)
_cell_angle_gamma 90
_cell_formula_units_Z 4
_cell_length_a 17.817(6)
_cell_length_b 8.443(2)
_cell_length_c 18.232(5)
_cell_measurement_reflns_used 25
_cell_measurement_temperature 298.2
_cell_measurement_theta_max 13.0
_cell_measurement_theta_min 12.4
_cell_volume 2428.1(13)
_computing_cell_refinement 'MSC/AFC Diffractometer Control'
_computing_data_collection 'MSC/AFC Diffractometer Control'
_computing_data_reduction TEXSAN
_computing_molecular_graphics TEXSAN
_computing_publication_material TEXSAN
_computing_structure_refinement TEXSAN
_computing_structure_solution TEXSAN
_diffrn_ambient_temperature 298.2
_diffrn_measurement_device_type 'Rigaku AFC5R'
_diffrn_measurement_method \w-2\q
_diffrn_orient_matrix_UB_11 -0.05029
_diffrn_orient_matrix_UB_12 -0.01817
_diffrn_orient_matrix_UB_13 -0.05518
_diffrn_orient_matrix_UB_21 -0.00358
_diffrn_orient_matrix_UB_22 0.11633
_diffrn_orient_matrix_UB_23 -0.01146
_diffrn_orient_matrix_UB_31 0.03844
_diffrn_orient_matrix_UB_32 -0.01289
_diffrn_orient_matrix_UB_33 -0.02573
_diffrn_radiation_detector 'scintillation counter'
_diffrn_radiation_monochromator graphite
_diffrn_radiation_source 'Rigaku rotating anode'
_diffrn_radiation_type 'Mo K\a'
_diffrn_radiation_wavelength 0.7107
_diffrn_reflns_av_R_equivalents 0.00
_diffrn_reflns_av_sigmaI/netI 0.000
_diffrn_reflns_limit_h_max 23
_diffrn_reflns_limit_h_min 0
_diffrn_reflns_limit_k_max 10
_diffrn_reflns_limit_k_min 0
_diffrn_reflns_limit_l_max 20
_diffrn_reflns_limit_l_min -23
_diffrn_reflns_number 6148
_diffrn_reflns_reduction_process 'Lp corrections applied'
_diffrn_reflns_theta_max 27.5
_diffrn_reflns_theta_min 2.35
_diffrn_standards_decay_% 0.22
_diffrn_standards_interval_count 150
_diffrn_standards_number 3
_exptl_absorpt_coefficient_mu 7.360
_exptl_absorpt_correction_T_max 1.000
_exptl_absorpt_correction_T_min 0.449
_exptl_absorpt_correction_type \y-scans
_exptl_absorpt_process_details '(North,Phillips & Mathews,1968)'
_exptl_crystal_colour 'pale yellow'
_exptl_crystal_density_diffrn 1.839
_exptl_crystal_density_meas ?
_exptl_crystal_description plate
_exptl_crystal_F_000 1304.00
_exptl_crystal_size_max 0.350
_exptl_crystal_size_mid 0.250
_exptl_crystal_size_min 0.070
_refine_diff_density_max 1.39
_refine_diff_density_min -1.45
_refine_ls_abs_structure_details
;
?
;
_refine_ls_extinction_coef 0.00000
_refine_ls_extinction_method Zachariasen_type_2_Gaussian_isotropic
_refine_ls_goodness_of_fit_ref 1.275
_refine_ls_hydrogen_treatment 'constr, noref, OR mixed'
_refine_ls_matrix_type full
_refine_ls_number_parameters 310
_refine_ls_number_reflns 3211
_refine_ls_number_restraints 0
_refine_ls_R_factor_gt 0.0501
_refine_ls_shift/esd_max 0.0018
_refine_ls_structure_factor_coef F
_refine_ls_weighting_details 'w = 1/\s^2^(Fo)'
_refine_ls_weighting_scheme sigma
_refine_ls_wR_factor_ref 0.0406
_reflns_number_gt 3211
_reflns_number_total 5965
_reflns_threshold_expression >2.0sigma(I)
_cod_data_source_file om9908534.cif
_cod_data_source_block Bi-Compound-3_(compound_3_in_the_manuscript)
_cod_depositor_comments
;
The following automatic conversions were performed:

'_exptl_crystal_density_meas' value 'not measured' was changed to '?'
- the value is perceived as not measured.

Automatic conversion script
Id: cif_fix_values 3008 2015-01-20 13:52:24Z robertas 

The following automatic conversions were performed:

data name '_exptl_crystal_color' was replaced with
'_exptl_crystal_colour' as specified in the replacement file
'data/replacement-values/replacement_tags.lst'.

Automatic conversion script
Id: cif_correct_tags 9268 2022-04-12 08:56:07Z antanas 
;
_cod_original_cell_volume 2428(1)
_cod_original_sg_symbol_H-M 'P 21/N '
_cod_original_formula_sum 'C26 H23 Bi O6 S '
_cod_database_code 4077685

loop_
_symmetry_equiv_pos_as_xyz
'   +x,   +y,   +z'
1/2-x,1/2+y,1/2-z
'   -x,   -y,   -z'
1/2+x,1/2-y,1/2+z

loop_
_atom_site_aniso_label
_atom_site_aniso_U_11
_atom_site_aniso_U_22
_atom_site_aniso_U_33
_atom_site_aniso_U_12
_atom_site_aniso_U_13
_atom_site_aniso_U_23
Bi 0.0431(2) 0.0441(2) 0.0373(2) -0.0010(3) 0.0207(2) -0.004(3)
S 0.061(1) 0.038(1) 0.064(2) -0.009(1) 0.036(1) -0.001(1)
O(1) 0.066(5) 0.054(4) 0.067(5) 0.005(4) 0.045(4) 0.018(4)
O(2) 0.079(7) 0.054(5) 0.120(8) -0.031(5) 0.048(6) -0.017(5)
O(3) 0.061(5) 0.055(5) 0.050(4) -0.023(3) 0.028(4) -0.019(3)
O(4) 0.098(6) 0.066(5) 0.085(6) -0.034(5) 0.061(5) -0.036(5)
C(1) 0.043(6) 0.017(5) 0.050(6) -0.001(4) 0.025(5) -0.005(4)
C(2) 0.059(8) 0.038(6) 0.052(7) 0.007(5) 0.034(6) 0.011(5)
C(3) 0.051(8) 0.07(1) 0.07(1) -0.018(7) 0.024(7) -0.001(7)
C(4) 0.049(8) 0.11(1) 0.049(8) 0.004(8) 0.009(6) 0.005(8)
C(5) 0.054(8) 0.08(1) 0.061(8) 0.013(7) 0.028(7) 0.029(7)
C(6) 0.050(7) 0.061(8) 0.056(7) 0.004(6) 0.033(6) 0.017(6)
C(7) 0.047(6) 0.032(5) 0.035(6) 0.002(4) 0.018(5) 0.002(4)
C(8) 0.051(6) 0.029(5) 0.051(6) 0.007(5) 0.028(5) 0.004(5)
C(9) 0.08(1) 0.042(6) 0.053(7) 0.003(6) 0.029(7) -0.004(5)
C(10) 0.12(1) 0.047(7) 0.061(8) 0.025(7) 0.05(1) -0.014(7)
C(11) 0.081(9) 0.063(8) 0.073(8) 0.014(8) 0.053(7) -0.002(8)
C(12) 0.050(7) 0.043(6) 0.054(7) 0.009(5) 0.027(6) 0.009(5)
C(13) 0.040(6) 0.044(6) 0.042(6) -0.007(5) 0.020(5) -0.002(5)
C(14) 0.042(6) 0.062(7) 0.054(7) -0.009(5) 0.031(6) -0.016(6)
C(15) 0.037(6) 0.070(7) 0.056(6) -0.016(6) 0.027(5) -0.023(7)
C(16) 0.058(8) 0.045(6) 0.046(7) 0.000(5) 0.031(6) 0.004(5)
C(17) 0.059(7) 0.049(7) 0.048(6) 0.012(5) 0.034(6) 0.008(5)
C(18) 0.067(8) 0.054(7) 0.050(7) 0.000(6) 0.037(6) -0.002(5)
C(19) 0.12(1) 0.11(1) 0.12(1) -0.08(1) 0.08(1) -0.05(1)
O(5) 0.064(5) 0.069(5) 0.045(5) -0.012(4) 0.022(4) -0.002(4)
O(6) 0.049(5) 0.086(6) 0.049(5) -0.014(4) 0.019(4) 0.005(4)
C(20) 0.044(6) 0.046(7) 0.055(7) -0.004(5) 0.031(6) -0.009(5)
C(21) 0.064(8) 0.045(6) 0.048(7) 0.003(6) 0.034(6) 0.007(5)
C(22) 0.049(7) 0.058(7) 0.054(7) -0.003(6) 0.030(6) 0.002(6)
C(23) 0.047(7) 0.045(6) 0.050(7) 0.004(5) 0.026(6) -0.002(5)
C(24) 0.053(7) 0.052(7) 0.047(6) -0.001(5) 0.030(6) -0.001(5)
C(25) 0.049(7) 0.038(6) 0.064(7) 0.001(5) 0.039(6) -0.003(5)
C(26) 0.057(8) 0.09(1) 0.056(7) -0.008(8) 0.015(6) 0.002(8)

loop_
_atom_site_label
_atom_site_fract_x
_atom_site_fract_y
_atom_site_fract_z
_atom_site_U_iso_or_equiv
_atom_site_occupancy
_atom_site_thermal_displace_type
Bi 0.35661(1) 0.1381(1) 0.22862(1) 0.0407(2) 1.000 Uani
S 0.2329(2) -0.1522(4) 0.1209(2) 0.052(1) 1.000 Uani
O(1) 0.2618(4) -0.1340(9) 0.2095(4) 0.057(4) 1.000 Uani
O(2) 0.1790(6) -0.2824(9) 0.0789(6) 0.084(5) 1.000 Uani
O(3) 0.4072(5) 0.3182(8) 0.1805(4) 0.054(4) 1.000 Uani
O(4) 0.5478(5) 0.867(1) 0.3584(5) 0.075(5) 1.000 Uani
C(1) 0.2275(6) 0.169(1) 0.1189(6) 0.035(5) 1.000 Uani
C(2) 0.1850(8) 0.032(1) 0.0775(7) 0.047(6) 1.000 Uani
C(3) 0.1053(8) 0.036(1) 0.0063(8) 0.066(8) 1.000 Uani
C(4) 0.0695(8) 0.186(1) -0.0239(8) 0.074(8) 1.000 Uani
C(5) 0.1104(8) 0.317(1) 0.0177(8) 0.065(7) 1.000 Uani
C(6) 0.1875(8) 0.312(1) 0.0864(7) 0.052(6) 1.000 Uani
C(7) 0.3835(7) -0.033(1) 0.1488(6) 0.039(5) 1.000 Uani
C(8) 0.3264(6) -0.152(1) 0.1079(6) 0.042(5) 1.000 Uani
C(9) 0.3367(8) -0.262(1) 0.0587(7) 0.058(6) 1.000 Uani
C(10) 0.410(1) -0.250(1) 0.0491(8) 0.070(7) 1.000 Uani
C(11) 0.4669(8) -0.133(1) 0.0882(8) 0.066(7) 1.000 Uani
C(12) 0.4554(7) -0.023(1) 0.1382(7) 0.048(5) 1.000 Uani
C(13) 0.4452(6) 0.449(1) 0.2293(6) 0.042(5) 1.000 Uani
C(14) 0.5221(7) 0.501(1) 0.2385(7) 0.049(6) 1.000 Uani
C(15) 0.5590(6) 0.638(1) 0.2825(6) 0.052(5) 1.000 Uani
C(16) 0.5199(7) 0.724(1) 0.3176(7) 0.047(6) 1.000 Uani
C(17) 0.4432(7) 0.671(1) 0.3109(7) 0.048(6) 1.000 Uani
C(18) 0.4071(7) 0.534(1) 0.2689(7) 0.053(6) 1.000 Uani
C(19) 0.625(1) 0.927(1) 0.363(1) 0.11(1) 1.000 Uani
H(1) 0.07675 -0.05815 -0.02024 0.07864 1.000 Uiso
H(2) 0.01719 0.19474 -0.07317 0.08828 1.000 Uiso
H(3) 0.08430 0.41671 -0.00164 0.07757 1.000 Uiso
H(4) 0.21428 0.40801 0.11248 0.06296 1.000 Uiso
H(5) 0.29614 -0.34387 0.03241 0.06939 1.000 Uiso
H(6) 0.41985 -0.32405 0.01522 0.08378 1.000 Uiso
H(7) 0.51628 -0.12603 0.08090 0.07878 1.000 Uiso
H(8) 0.49598 0.05867 0.16473 0.05716 1.000 Uiso
H(9) 0.55041 0.44229 0.21430 0.05855 1.000 Uiso
H(10) 0.61238 0.67111 0.28830 0.06287 1.000 Uiso
H(11) 0.41550 0.73035 0.33557 0.05817 1.000 Uiso
H(12) 0.35595 0.49585 0.26682 0.06343 1.000 Uiso
H(13) 0.66909 0.85271 0.39163 0.12864 1.000 Uiso
H(14) 0.61796 0.94347 0.30909 0.12864 1.000 Uiso
H(15) 0.63855 1.02434 0.39275 0.12864 1.000 Uiso
O(5) 0.4400(6) 0.342(1) 0.0457(5) 0.060(4) 1.000 Uani
O(6) 0.1631(5) 0.281(1) -0.2632(5) 0.063(4) 1.000 Uani
C(20) 0.3711(7) 0.325(1) -0.0307(7) 0.045(5) 1.000 Uani
C(21) 0.3022(8) 0.233(1) -0.0443(7) 0.049(6) 1.000 Uani
C(22) 0.2341(7) 0.220(1) -0.1223(7) 0.051(6) 1.000 Uani
C(23) 0.2349(7) 0.298(1) -0.1876(7) 0.046(5) 1.000 Uani
C(24) 0.3033(7) 0.391(1) -0.1753(6) 0.048(6) 1.000 Uani
C(25) 0.3707(7) 0.403(1) -0.0972(7) 0.045(5) 1.000 Uani
C(26) 0.1625(7) 0.350(1) -0.3334(7) 0.073(7) 1.000 Uani
H(16) 0.30152 0.17735 0.00079 0.05906 1.000 Uiso
H(17) 0.18676 0.15607 -0.13067 0.06145 1.000 Uiso
H(18) 0.30393 0.44555 -0.22045 0.05756 1.000 Uiso
H(19) 0.41794 0.46666 -0.08901 0.05443 1.000 Uiso
H(20) 0.43(1) 0.33(1) 0.079(9) 0.12665 1.000 Uiso
H(21) 0.17040 0.46072 -0.32547 0.08811 1.000 Uiso
H(22) 0.20704 0.30583 -0.34184 0.08811 1.000 Uiso
H(23) 0.10968 0.32893 -0.38056 0.08811 1.000 Uiso

loop_
_atom_type_symbol
_atom_type_oxidation_number
_atom_type_number_in_cell
_atom_type_scat_dispersion_real
_atom_type_scat_dispersion_imag
_atom_type_scat_source
C 0 104 0.002 0.002 'International Tables Vol IV Table 2.2A'
H 0 92 0.000 0.000 'International Tables Vol IV Table 2.2A'
O 0 24 0.008 0.006 'International Tables Vol IV Table 2.2A'
S 0 4 0.110 0.124 'International Tables Vol IV Table 2.2A'
Bi 0 4 -4.861 10.559 'International Tables Vol IV Table 2.2A'

loop_
_geom_angle_atom_site_label_1
_geom_angle_atom_site_label_2
_geom_angle_atom_site_label_3
_geom_angle
_geom_angle_publ_flag
O(3) Bi C(1) 90.3(3) no
O(3) Bi C(7) 86.3(3) no
C(1) Bi C(7) 86.4(3) no
O(1) S O(2) 118.6(5) no
O(1) S C(2) 104.5(5) no
O(1) S C(8) 106.0(5) no
O(2) S C(2) 111.8(5) no
O(2) S C(8) 111.5(5) no
C(2) S C(8) 102.9(5) no
Bi O(3) C(13) 118.4(6) no
C(16) O(4) C(19) 116.1(9) no
Bi C(1) C(2) 117.1(7) no
Bi C(1) C(6) 126.2(8) no
C(2) C(1) C(6) 117(1) no
S C(2) C(1) 117.3(9) no
S C(2) C(3) 120.3(9) no
C(1) C(2) C(3) 122(1) no
C(2) C(3) C(4) 118(1) no
C(3) C(4) C(5) 119(1) no
C(4) C(5) C(6) 123(1) no
C(1) C(6) C(5) 121(1) no
Bi C(7) C(8) 119.5(7) no
Bi C(7) C(12) 122.5(8) no
C(8) C(7) C(12) 118.0(9) no
S C(8) C(7) 115.4(8) no
S C(8) C(9) 120.2(9) no
C(7) C(8) C(9) 124(1) no
C(8) C(9) C(10) 117(1) no
C(9) C(10) C(11) 120(1) no
C(10) C(11) C(12) 122(1) no
C(7) C(12) C(11) 119(1) no
O(3) C(13) C(14) 119.6(9) no
O(3) C(13) C(18) 122.1(9) no
C(14) C(13) C(18) 118(1) no
C(13) C(14) C(15) 120.9(9) no
C(14) C(15) C(16) 121(1) no
O(4) C(16) C(15) 126(1) no
O(4) C(16) C(17) 115.0(9) no
C(15) C(16) C(17) 119(1) no
C(16) C(17) C(18) 121(1) no
C(13) C(18) C(17) 120(1) no
C(23) O(6) C(26) 118.5(9) no
O(5) C(20) C(21) 123(1) no
O(5) C(20) C(25) 118.8(9) no
C(21) C(20) C(25) 118(1) no
C(20) C(21) C(22) 121(1) no
C(21) C(22) C(23) 120(1) no
O(6) C(23) C(22) 116(1) no
O(6) C(23) C(24) 124(1) no
C(22) C(23) C(24) 120(1) no
C(23) C(24) C(25) 120(1) no
C(20) C(25) C(24) 121(1) no
C(2) C(3) H(1) 121.19 no
C(4) C(3) H(1) 121.19 no
C(3) C(4) H(2) 120.42 no
C(5) C(4) H(2) 120.41 no
C(4) C(5) H(3) 118.51 no
C(6) C(5) H(3) 118.51 no
C(1) C(6) H(4) 119.43 no
C(5) C(6) H(4) 119.43 no
C(8) C(9) H(5) 121.64 no
C(10) C(9) H(5) 121.64 no
C(9) C(10) H(6) 119.98 no
C(11) C(10) H(6) 119.98 no
C(10) C(11) H(7) 118.93 no
C(12) C(11) H(7) 118.93 no
C(7) C(12) H(8) 120.65 no
C(11) C(12) H(8) 120.65 no
C(13) C(14) H(9) 119.54 no
C(15) C(14) H(9) 119.54 no
C(14) C(15) H(10) 119.61 no
C(16) C(15) H(10) 119.61 no
C(16) C(17) H(11) 119.75 no
C(18) C(17) H(11) 119.75 no
C(13) C(18) H(12) 119.84 no
C(17) C(18) H(12) 119.84 no
O(4) C(19) H(13) 109.47 no
O(4) C(19) H(14) 109.47 no
O(4) C(19) H(15) 109.47 no
H(13) C(19) H(14) 109.48 no
H(13) C(19) H(15) 109.47 no
H(14) C(19) H(15) 109.47 no
C(20) O(5) H(20) 112(13) no
C(20) C(21) H(16) 119.56 no
C(22) C(21) H(16) 119.56 no
C(21) C(22) H(17) 120.04 no
C(23) C(22) H(17) 120.04 no
C(23) C(24) H(18) 120.22 no
C(25) C(24) H(18) 120.22 no
C(20) C(25) H(19) 119.33 no
C(24) C(25) H(19) 119.33 no
O(6) C(26) H(21) 109.47 no
O(6) C(26) H(22) 109.47 no
O(6) C(26) H(23) 109.47 no
H(21) C(26) H(22) 109.47 no
H(21) C(26) H(23) 109.47 no
H(22) C(26) H(23) 109.48 no

loop_
_geom_bond_atom_site_label_1
_geom_bond_atom_site_label_2
_geom_bond_distance
_geom_bond_publ_flag
Bi O(3) 2.153(7) no
Bi C(1) 2.25(1) no
Bi C(7) 2.25(1) no
S O(1) 1.458(7) no
S O(2) 1.426(8) no
S C(2) 1.77(1) no
S C(8) 1.79(1) no
O(3) C(13) 1.39(1) no
O(4) C(16) 1.38(1) no
O(4) C(19) 1.42(1) no
C(1) C(2) 1.40(1) no
C(1) C(6) 1.38(1) no
C(2) C(3) 1.41(2) no
C(3) C(4) 1.41(2) no
C(4) C(5) 1.34(2) no
C(5) C(6) 1.36(2) no
C(7) C(8) 1.37(1) no
C(7) C(12) 1.38(1) no
C(8) C(9) 1.36(1) no
C(9) C(10) 1.40(2) no
C(10) C(11) 1.36(2) no
C(11) C(12) 1.38(1) no
C(13) C(14) 1.37(1) no
C(13) C(18) 1.39(1) no
C(14) C(15) 1.38(1) no
C(15) C(16) 1.36(1) no
C(16) C(17) 1.39(1) no
C(17) C(18) 1.38(1) no
O(5) C(20) 1.37(1) no
O(6) C(23) 1.38(1) no
O(6) C(26) 1.40(1) no
C(20) C(21) 1.38(1) no
C(20) C(25) 1.37(1) no
C(21) C(22) 1.38(1) no
C(22) C(23) 1.37(1) no
C(23) C(24) 1.38(1) no
C(24) C(25) 1.37(1) no
C(3) H(1) 0.950 no
C(4) H(2) 0.950 no
C(5) H(3) 0.950 no
C(6) H(4) 0.950 no
C(9) H(5) 0.950 no
C(10) H(6) 0.950 no
C(11) H(7) 0.950 no
C(12) H(8) 0.950 no
C(14) H(9) 0.950 no
C(15) H(10) 0.950 no
C(17) H(11) 0.950 no
C(18) H(12) 0.950 no
C(19) H(13) 0.950 no
C(19) H(14) 0.950 no
C(19) H(15) 0.950 no
O(5) H(20) 0.7(1) no
C(21) H(16) 0.950 no
C(22) H(17) 0.950 no
C(24) H(18) 0.950 no
C(25) H(19) 0.950 no
C(26) H(21) 0.950 no
C(26) H(22) 0.950 no
C(26) H(23) 0.950 no

loop_
_geom_contact_atom_site_label_1
_geom_contact_atom_site_label_2
_geom_contact_distance
_geom_contact_site_symmetry_2
_geom_contact_publ_flag
Bi O(1) 3.412(6) 2 no
Bi O(4) 3.866(9) 54501 no
Bi O(2) 3.904(9) 2 no
O(1) C(17) 3.32(1) 54501 no
O(1) C(6) 3.43(1) 54502 no
O(1) C(1) 3.47(1) 54502 no
O(1) C(18) 3.51(1) 54502 no
O(1) C(18) 3.63(1) 54501 no
O(2) C(6) 3.43(1) 54501 no
O(2) C(5) 3.60(2) 54501 no
O(2) O(4) 3.66(1) 45404 no
O(2) C(19) 3.79(2) 45404 no
O(3) O(5) 2.78(1) 1 no
O(3) C(20) 3.60(1) 1 no
O(3) C(21) 3.70(1) 1 no
O(4) C(7) 3.67(1) 56501 no
O(4) C(12) 3.68(1) 56501 no
O(4) C(5) 3.72(1) 56504 no
C(1) C(17) 3.81(1) 54502 no
C(1) C(21) 3.82(1) 1 no
C(1) C(18) 3.98(1) 54502 no
C(2) C(18) 3.85(1) 54502 no
C(2) C(17) 3.88(1) 54502 no
C(3) C(3) 3.70(2) 3 no
C(3) C(16) 3.76(2) 45404 no
C(3) C(4) 3.78(2) 3 no
C(10) C(13) 3.96(2) 54501 no
C(11) C(25) 3.63(1) 65503 no
C(11) C(15) 3.69(2) 54501 no
C(11) C(20) 3.86(1) 65503 no
C(11) C(26) 3.91(2) 4 no
C(11) C(14) 3.94(2) 54501 no
C(11) O(5) 3.95(1) 65503 no
C(12) O(5) 3.46(1) 1 no
C(12) C(16) 3.62(1) 54501 no
C(12) C(15) 3.75(2) 54501 no
C(12) C(26) 3.77(2) 4 no
C(12) C(19) 3.82(2) 54501 no
C(12) C(21) 3.84(2) 1 no
C(12) O(6) 3.86(1) 4 no
C(13) O(5) 3.43(1) 1 no
C(14) O(5) 3.39(1) 1 no
C(14) O(6) 3.47(1) 4 no
C(14) C(24) 3.90(1) 66503 no
C(14) C(22) 3.91(2) 4 no
C(14) C(25) 3.94(1) 66503 no
C(15) C(24) 3.79(1) 66503 no
C(19) C(23) 3.44(2) 56504 no
C(19) C(22) 3.51(2) 56504 no
C(19) O(6) 3.66(2) 56504 no
C(19) C(24) 3.88(2) 56504 no
O(5) C(25) 3.73(1) 66503 no
Bi H(2) 3.691 4 no
Bi H(16) 3.813 1 no
Bi H(11) 3.854 54501 no
Bi H(20) 3.9(1) 1 no
S H(12) 3.358 54502 no
S H(4) 3.725 54501 no
S H(11) 3.878 54501 no
S H(12) 3.910 54501 no
O(1) H(12) 2.576 54502 no
O(1) H(11) 2.870 54501 no
O(1) H(4) 3.091 54502 no
O(1) H(12) 3.470 54501 no
O(2) H(4) 2.692 54501 no
O(2) H(3) 3.025 54501 no
O(2) H(13) 3.388 45404 no
O(2) H(2) 3.527 3 no
O(2) H(15) 3.733 45404 no
O(2) H(12) 3.891 54501 no
O(2) H(12) 3.930 54502 no
O(3) H(20) 2.1(1) 1 no
O(3) H(16) 3.155 1 no
O(3) H(5) 3.792 56501 no
O(3) H(2) 3.980 4 no
O(4) H(3) 2.955 56504 no
O(4) H(1) 3.301 4 no
O(4) H(8) 3.593 56501 no
C(7) H(16) 2.984 1 no
C(7) H(20) 3.5(1) 1 no
C(7) H(11) 3.756 54501 no
C(7) H(14) 3.831 54501 no
C(8) H(16) 3.305 1 no
C(8) H(11) 3.823 54501 no
C(8) H(13) 4.000 45404 no
C(9) H(13) 3.212 45404 no
C(9) H(22) 3.703 54402 no
C(9) H(20) 3.8(2) 54501 no
C(9) H(16) 3.832 1 no
C(9) H(23) 3.866 54402 no
C(9) H(4) 3.930 54501 no
C(10) H(23) 3.002 54402 no
C(10) H(19) 3.347 65503 no
C(10) H(22) 3.394 54402 no
C(10) H(19) 3.522 54501 no
C(10) H(20) 3.6(2) 54501 no
C(10) H(9) 3.882 54501 no
C(10) H(13) 3.993 45404 no
C(10) H(16) 3.995 1 no
C(11) H(23) 3.390 54402 no
C(11) H(23) 3.467 4 no
C(11) H(19) 3.483 65503 no
C(11) H(21) 3.524 4 no
C(11) H(16) 3.703 1 no
C(16) H(1) 2.990 4 no
C(16) H(8) 3.851 56501 no
C(17) H(1) 3.039 4 no
C(17) H(2) 3.627 4 no
C(18) H(2) 3.256 4 no
C(18) H(1) 3.626 4 no
C(18) H(5) 3.955 56501 no
C(19) H(3) 3.157 56504 no
C(19) H(5) 3.250 4 no
C(19) H(8) 3.448 56501 no
C(19) H(17) 3.677 56504 no
C(19) H(22) 3.754 66503 no
H(1) H(2) 3.112 3 no
H(1) H(11) 3.202 45404 no
H(1) H(1) 3.296 3 no
H(1) H(13) 3.733 45404 no
H(1) H(17) 3.852 1 no
H(1) H(10) 3.945 45404 no
H(2) H(12) 3.400 45404 no
H(2) H(15) 3.455 46404 no
H(2) H(17) 3.644 1 no
H(2) H(11) 3.932 54502 no
H(3) H(15) 2.573 46404 no
H(3) H(3) 3.343 56503 no
H(3) H(11) 3.411 54502 no
H(3) H(13) 3.548 46404 no
H(6) H(20) 3.801 65503 no
H(6) H(9) 3.824 54501 no
H(6) H(21) 3.894 54402 no
H(6) C(24) 3.934 54501 no
H(6) H(13) 3.967 45404 no
H(7) H(21) 2.836 4 no
H(7) H(23) 2.910 4 no
H(7) C(25) 3.010 65503 no
H(7) C(20) 3.067 65503 no
H(7) H(19) 3.083 65503 no
H(7) C(26) 3.300 4 no
H(7) H(23) 3.301 54402 no
H(7) O(5) 3.306 65503 no
H(7) H(7) 3.460 65503 no
H(7) C(24) 3.625 65503 no
H(7) C(21) 3.706 65503 no
H(7) H(14) 3.732 54501 no
H(7) H(10) 3.761 54501 no
H(7) H(20) 3.862 65503 no
H(8) H(23) 2.691 4 no
H(8) H(20) 2.698 1 no
H(8) H(14) 2.697 54501 no
H(8) O(6) 2.967 4 no
H(8) H(21) 3.033 4 no
H(8) C(26) 3.052 4 no
H(8) O(5) 3.068 1 no
H(10) C(22) 3.867 4 no
H(10) C(23) 3.936 66503 no
H(13) H(22) 3.058 66503 no
H(13) C(23) 3.707 56504 no
H(13) C(24) 3.824 56504 no
H(13) C(22) 3.837 56504 no
H(14) O(6) 2.967 56504 no
H(14) C(23) 3.000 56504 no
H(14) H(21) 3.111 56504 no
H(14) C(22) 3.397 56504 no
H(14) C(24) 3.475 56504 no
H(14) C(26) 3.515 56504 no
H(14) H(22) 3.575 66503 no
H(14) H(17) 3.590 56504 no
H(14) H(18) 3.716 56504 no
H(14) H(23) 3.898 56504 no
H(15) C(22) 2.844 56504 no
H(15) H(17) 2.923 56504 no
H(15) C(23) 3.112 56504 no
H(15) C(21) 3.303 56504 no
H(15) O(6) 3.485 56504 no
H(15) H(16) 3.652 56504 no
H(15) C(24) 3.749 56504 no
H(15) C(20) 3.917 56504 no
O(5) H(19) 2.789 66503 no
O(5) H(23) 3.041 4 no
H(17) H(22) 3.669 54402 no
H(18) H(22) 3.284 55402 no
H(18) H(23) 3.688 55402 no
H(19) H(23) 3.107 55402 no
H(19) H(20) 3.165 66503 no
H(19) H(19) 3.252 66503 no
H(19) H(22) 3.484 55402 no
H(20) H(23) 3.226 4 no

loop_
_geom_torsion_atom_site_label_1
_geom_torsion_atom_site_label_2
_geom_torsion_atom_site_label_3
_geom_torsion_atom_site_label_4
_geom_torsion
_geom_torsion_publ_flag
Bi O(3) C(13) C(14) 133.2(9) no
Bi O(3) C(13) C(18) -48(1) no
Bi C(1) C(2) S 5(1) no
Bi C(1) C(2) C(3) -177.7(9) no
Bi C(1) C(6) C(5) 177.5(8) no
Bi C(7) C(8) S 2(1) no
Bi C(7) C(8) C(9) -179.3(8) no
Bi C(7) C(12) C(11) 179.9(8) no
S C(2) C(1) C(6) -177.2(8) no
S C(2) C(3) C(4) 178.4(9) no
S C(8) C(7) C(12) -177.3(8) no
S C(8) C(9) C(10) 177.5(9) no
O(1) S C(2) C(1) 43.4(9) no
O(1) S C(2) C(3) -133.6(9) no
O(1) S C(8) C(7) -47.3(9) no
O(1) S C(8) C(9) 133.8(9) no
O(2) S C(2) C(1) 173.0(9) no
O(2) S C(2) C(3) -4(1) no
O(2) S C(8) C(7) -177.8(8) no
O(2) S C(8) C(9) 3(1) no
O(3) Bi C(1) C(2) 131.3(8) no
O(3) Bi C(1) C(6) -45.8(9) no
O(3) Bi C(7) C(8) -140.5(8) no
O(3) Bi C(7) C(12) 38.6(8) no
O(3) C(13) C(14) C(15) 176(1) no
O(3) C(13) C(18) C(17) -174.4(9) no
O(4) C(16) C(15) C(14) -176(1) no
O(4) C(16) C(17) C(18) 177(1) no
C(1) Bi O(3) C(13) 122.0(7) no
C(1) Bi C(7) C(8) -50.0(8) no
C(1) Bi C(7) C(12) 129.1(9) no
C(1) C(2) S C(8) -67.2(9) no
C(1) C(2) C(3) C(4) 2(2) no
C(1) C(6) C(5) C(4) -2(2) no
C(2) S C(8) C(7) 62.1(9) no
C(2) S C(8) C(9) -116.8(9) no
C(2) C(1) Bi C(7) 45.1(8) no
C(2) C(1) C(6) C(5) 0(2) no
C(2) C(3) C(4) C(5) -3(2) no
C(3) C(2) S C(8) 116(1) no
C(3) C(2) C(1) C(6) 0(2) no
C(3) C(4) C(5) C(6) 3(2) no
C(6) C(1) Bi C(7) -132.1(9) no
C(7) Bi O(3) C(13) -151.6(7) no
C(7) C(8) C(9) C(10) -1(2) no
C(7) C(12) C(11) C(10) 0(2) no
C(8) C(7) C(12) C(11) -1(2) no
C(8) C(9) C(10) C(11) 0(2) no
C(9) C(8) C(7) C(12) 2(2) no
C(9) C(10) C(11) C(12) 0(2) no
C(13) C(14) C(15) C(16) 0(2) no
C(13) C(18) C(17) C(16) -3(2) no
C(14) C(13) C(18) C(17) 5(2) no
C(14) C(15) C(16) C(17) 2(2) no
C(15) C(14) C(13) C(18) -3(2) no
C(15) C(16) O(4) C(19) 0(2) no
C(15) C(16) C(17) C(18) 0(2) no
C(17) C(16) O(4) C(19) -178(1) no
O(5) C(20) C(21) C(22) 180(1) no
O(5) C(20) C(25) C(24) 179.9(9) no
O(6) C(23) C(22) C(21) -179(1) no
O(6) C(23) C(24) C(25) 178.3(9) no
C(20) C(21) C(22) C(23) 1(2) no
C(20) C(25) C(24) C(23) 0(2) no
C(21) C(20) C(25) C(24) 1(2) no
C(21) C(22) C(23) C(24) 0(2) no
C(22) C(21) C(20) C(25) -1(2) no
C(22) C(23) O(6) C(26) -176(1) no
C(22) C(23) C(24) C(25) 0(2) no
C(24) C(23) O(6) C(26) 6(2) no
